data_4348687
loop_
_publ_author_name
'Fedushkin, Igor L.'
'Skatova, Alexandra A.'
'Dodonov, Vladimir A.'
'Yang, Xiao-Juan'
'Chudakova, Valentina A.'
'Piskunov, Alexander V.'
'Demeshko, Serhiy'
'Baranov, Evgeny V.'

_publ_section_title
;
 Ligand &quot;Brackets&quot; for Ga-Ga Bond.
;
_journal_issue 17
_journal_name_full 'Inorganic chemistry'
_journal_page_first 9047
_journal_page_last 9056
_journal_paper_doi 10.1021/acs.inorgchem.6b01514
_journal_volume 55
_journal_year 2016
_chemical_formula_sum 'C124 H124 Ga2 N4 O4'
_chemical_formula_weight 1873.70
_space_group_crystal_system triclinic
_space_group_IT_number 2
_space_group_name_Hall '-P 1'
_space_group_name_H-M_alt 'P -1'
_atom_sites_solution_hydrogens geom
_atom_sites_solution_primary direct
_atom_sites_solution_secondary difmap
_audit_creation_method SHELXL-2014/7
_cell_angle_alpha 72.8290(10)
_cell_angle_beta 75.4290(10)
_cell_angle_gamma 67.9730(10)
_cell_formula_units_Z 1
_cell_length_a 12.9374(5)
_cell_length_b 14.6037(5)
_cell_length_c 14.7453(5)
_cell_measurement_reflns_used 900
_cell_measurement_temperature 100(2)
_cell_measurement_theta_max 30
_cell_measurement_theta_min 2
_cell_volume 2436.02(15)
_computing_cell_refinement 'Bruker SAINT'
_computing_data_collection 'Bruker SMART'
_computing_data_reduction 'Bruker SHELXTL'
_computing_molecular_graphics 'Bruker SHELXTL'
_computing_publication_material 'Bruker SHELXTL'
_computing_structure_refinement 'SHELXL-2014/7 (Sheldrick, 2014)'
_computing_structure_solution 'SHELXS-97 (Sheldrick, 2008)'
_diffrn_ambient_temperature 100(2)
_diffrn_measured_fraction_theta_full 0.993
_diffrn_measured_fraction_theta_max 0.991
_diffrn_measurement_device_type 'CCD area detector'
_diffrn_measurement_method 'omega scans'
_diffrn_radiation_type MoK\a
_diffrn_radiation_wavelength 0.71073
_diffrn_reflns_av_R_equivalents 0.0427
_diffrn_reflns_av_unetI/netI 0.0526
_diffrn_reflns_Laue_measured_fraction_full 0.993
_diffrn_reflns_Laue_measured_fraction_max 0.991
_diffrn_reflns_limit_h_max 15
_diffrn_reflns_limit_h_min -15
_diffrn_reflns_limit_k_max 18
_diffrn_reflns_limit_k_min -18
_diffrn_reflns_limit_l_max 18
_diffrn_reflns_limit_l_min -18
_diffrn_reflns_number 21075
_diffrn_reflns_point_group_measured_fraction_full 0.993
_diffrn_reflns_point_group_measured_fraction_max 0.991
_diffrn_reflns_theta_full 25.242
_diffrn_reflns_theta_max 25.999
_diffrn_reflns_theta_min 1.901
_diffrn_source 'fine-focus sealed tube'
_exptl_absorpt_coefficient_mu 0.612
_exptl_absorpt_correction_T_max 0.8858
_exptl_absorpt_correction_T_min 0.7698
_exptl_absorpt_correction_type multi-scan
_exptl_absorpt_process_details 'SADABS (Sheldrick, 2008a)'
_exptl_crystal_colour dark_red
_exptl_crystal_density_diffrn 1.277
_exptl_crystal_description prism
_exptl_crystal_F_000 990
_exptl_crystal_size_max 0.310
_exptl_crystal_size_mid 0.260
_exptl_crystal_size_min 0.230
_refine_diff_density_max 1.174
_refine_diff_density_min -0.518
_refine_diff_density_rms 0.081
_refine_ls_extinction_method none
_refine_ls_goodness_of_fit_ref 1.058
_refine_ls_hydrogen_treatment constr
_refine_ls_matrix_type full
_refine_ls_number_parameters 695
_refine_ls_number_reflns 9481
_refine_ls_number_restraints 48
_refine_ls_restrained_S_all 1.065
_refine_ls_R_factor_all 0.0596
_refine_ls_R_factor_gt 0.0496
_refine_ls_shift/su_max 0.000
_refine_ls_shift/su_mean 0.000
_refine_ls_structure_factor_coef Fsqd
_refine_ls_weighting_details 'w=1/[\s^2^(Fo^2^)+(0.0935P)^2^] where P=(Fo^2^+2Fc^2^)/3'
_refine_ls_weighting_scheme calc
_refine_ls_wR_factor_gt 0.1318
_refine_ls_wR_factor_ref 0.1382
_reflns_Friedel_coverage 0.000
_reflns_number_gt 8004
_reflns_number_total 9481
_reflns_threshold_expression 'I > 2\s(I)'
_cod_data_source_file ic6b01514_si_003.cif
_cod_data_source_block gabian12m
_cod_original_cell_volume 2436.03(15)
_cod_database_code 4348687
_shelx_shelxl_version_number 2014/7
_shelx_space_group_comment
;
The symmetry employed for this shelxl refinement is uniquely defined
by the following loop, which should always be used as a source of
symmetry information in preference to the above space-group names.
They are only intended as comments.
;
_shelx_estimated_absorpt_t_min 0.833
_shelx_estimated_absorpt_t_max 0.872

loop_
_space_group_symop_operation_xyz
'x, y, z'
'-x, -y, -z'

loop_
_atom_site_label
_atom_site_type_symbol
_atom_site_fract_x
_atom_site_fract_y
_atom_site_fract_z
_atom_site_U_iso_or_equiv
_atom_site_adp_type
_atom_site_occupancy
_atom_site_site_symmetry_order
_atom_site_calc_flag
_atom_site_refinement_flags_posn
_atom_site_refinement_flags_adp
_atom_site_refinement_flags_occupancy
_atom_site_disorder_assembly
_atom_site_disorder_group
Ga1 Ga 0.05359(2) 0.48326(2) 0.39238(2) 0.02219(10) Uani 1 1 d . . . . .
O1 O 0.06974(12) 0.40911(11) 0.52041(11) 0.0234(3) Uani 1 1 d . . . . .
O2 O -0.09865(13) 0.40513(11) 0.67295(11) 0.0250(3) Uani 1 1 d . . . . .
N1 N -0.04651(15) 0.44588(13) 0.34065(14) 0.0252(4) Uani 1 1 d . . . . .
N2 N 0.18221(14) 0.39232(13) 0.31573(13) 0.0223(4) Uani 1 1 d . . . . .
C1 C 0.01642(19) 0.37881(17) 0.28722(16) 0.0257(5) Uani 1 1 d . . . . .
C2 C 0.13801(19) 0.34904(16) 0.27451(16) 0.0256(5) Uani 1 1 d . . . . .
C3 C 0.1861(2) 0.27465(17) 0.21440(16) 0.0275(5) Uani 1 1 d . . . . .
C4 C 0.0926(2) 0.26352(17) 0.19006(16) 0.0280(5) Uani 1 1 d . . . . .
C5 C -0.0122(2) 0.32646(17) 0.23036(17) 0.0278(5) Uani 1 1 d . . . . .
C6 C -0.1107(2) 0.32583(19) 0.21006(18) 0.0334(5) Uani 1 1 d . . . . .
H6A H -0.1823 0.3682 0.2343 0.040 Uiso 1 1 calc R U . . .
C7 C -0.1019(2) 0.26041(19) 0.15226(18) 0.0362(6) Uani 1 1 d . . . . .
H7A H -0.1694 0.2597 0.1383 0.043 Uiso 1 1 calc R U . . .
C8 C -0.0004(2) 0.19788(19) 0.11536(18) 0.0355(6) Uani 1 1 d . . . . .
H8A H 0.0011 0.1543 0.0779 0.043 Uiso 1 1 calc R U . . .
C9 C 0.1025(2) 0.19830(17) 0.13327(17) 0.0309(5) Uani 1 1 d . . . . .
C10 C 0.2137(2) 0.13994(18) 0.10134(18) 0.0358(6) Uani 1 1 d . . . . .
H10A H 0.2254 0.0945 0.0622 0.043 Uiso 1 1 calc R U . . .
C11 C 0.3051(2) 0.14784(19) 0.12585(18) 0.0373(6) Uani 1 1 d . . . . .
H11A H 0.3787 0.1065 0.1042 0.045 Uiso 1 1 calc R U . . .
C12 C 0.2931(2) 0.21638(18) 0.18294(17) 0.0321(5) Uani 1 1 d . . . . .
H12A H 0.3574 0.2214 0.1986 0.039 Uiso 1 1 calc R U . . .
C13 C -0.16459(18) 0.49369(17) 0.32926(17) 0.0268(5) Uani 1 1 d . . . . .
C14 C -0.24668(19) 0.45401(18) 0.39201(18) 0.0307(5) Uani 1 1 d . . . . .
C15 C -0.3557(2) 0.4949(2) 0.36931(19) 0.0356(6) Uani 1 1 d . . . . .
H15A H -0.4125 0.4678 0.4089 0.043 Uiso 1 1 calc R U . . .
C16 C -0.3831(2) 0.5737(2) 0.2909(2) 0.0387(6) Uani 1 1 d . . . . .
H16A H -0.4578 0.5997 0.2767 0.046 Uiso 1 1 calc R U . . .
C17 C -0.3023(2) 0.6147(2) 0.23327(19) 0.0359(6) Uani 1 1 d . . . . .
H17A H -0.3225 0.6705 0.1807 0.043 Uiso 1 1 calc R U . . .
C18 C -0.19104(19) 0.57542(18) 0.25117(17) 0.0296(5) Uani 1 1 d . . . . .
C19 C -0.2196(2) 0.36898(18) 0.48013(19) 0.0338(5) Uani 1 1 d . . . . .
H19A H -0.1447 0.3630 0.4927 0.041 Uiso 1 1 calc R U . . .
C20 C -0.2096(3) 0.2667(2) 0.4641(2) 0.0520(8) Uani 1 1 d . . . . .
H20A H -0.1506 0.2508 0.4091 0.078 Uiso 1 1 calc R U . . .
H20B H -0.2819 0.2703 0.4512 0.078 Uiso 1 1 calc R U . . .
H20C H -0.1898 0.2136 0.5218 0.078 Uiso 1 1 calc R U . . .
C21 C -0.3064(2) 0.3918(2) 0.5695(2) 0.0427(6) Uani 1 1 d . . . . .
H21A H -0.3120 0.4571 0.5793 0.064 Uiso 1 1 calc R U . . .
H21B H -0.2825 0.3382 0.6258 0.064 Uiso 1 1 calc R U . . .
H21C H -0.3802 0.3946 0.5606 0.064 Uiso 1 1 calc R U . . .
C22 C -0.1027(2) 0.62063(18) 0.18338(17) 0.0311(5) Uani 1 1 d . . . . .
H22A H -0.0313 0.5880 0.2115 0.037 Uiso 1 1 calc R U . . .
C23 C -0.0774(2) 0.5965(2) 0.08455(19) 0.0403(6) Uani 1 1 d . . . . .
H23A H -0.0175 0.6228 0.0440 0.061 Uiso 1 1 calc R U . . .
H23B H -0.1458 0.6283 0.0546 0.061 Uiso 1 1 calc R U . . .
H23C H -0.0527 0.5229 0.0917 0.061 Uiso 1 1 calc R U . . .
C24 C -0.1377(2) 0.7348(2) 0.1749(2) 0.0424(6) Uani 1 1 d . . . . .
H24A H -0.1549 0.7484 0.2393 0.064 Uiso 1 1 calc R U . . .
H24B H -0.2047 0.7695 0.1434 0.064 Uiso 1 1 calc R U . . .
H24C H -0.0757 0.7596 0.1368 0.064 Uiso 1 1 calc R U . . .
C25 C 0.29615(18) 0.39492(18) 0.28223(16) 0.0264(5) Uani 1 1 d . . . . .
C26 C 0.3772(2) 0.34659(19) 0.34379(17) 0.0310(5) Uani 1 1 d . . . . .
C27 C 0.4844(2) 0.3564(2) 0.3110(2) 0.0434(7) Uani 1 1 d . . . . .
H27A H 0.5401 0.3244 0.3519 0.052 Uiso 1 1 calc R U . . .
C28 C 0.5109(2) 0.4122(3) 0.2196(2) 0.0554(9) Uani 1 1 d . . . . .
H28A H 0.5838 0.4193 0.1987 0.066 Uiso 1 1 calc R U . . .
C29 C 0.4314(2) 0.4573(3) 0.1594(2) 0.0483(8) Uani 1 1 d . . . . .
H29A H 0.4508 0.4939 0.0964 0.058 Uiso 1 1 calc R U . . .
C30 C 0.3224(2) 0.4505(2) 0.18860(17) 0.0330(5) Uani 1 1 d . . . . .
C31 C 0.3546(2) 0.28095(18) 0.44300(18) 0.0337(5) Uani 1 1 d . . . . .
H31A H 0.2724 0.2888 0.4572 0.040 Uiso 1 1 calc R U . . .
C32 C 0.4211(2) 0.1684(2) 0.4433(2) 0.0473(7) Uani 1 1 d . . . . .
H32A H 0.4084 0.1513 0.3885 0.071 Uiso 1 1 calc R U . . .
H32B H 0.3952 0.1259 0.5032 0.071 Uiso 1 1 calc R U . . .
H32C H 0.5018 0.1565 0.4384 0.071 Uiso 1 1 calc R U . . .
C33 C 0.3812(3) 0.3116(2) 0.5226(2) 0.0448(7) Uani 1 1 d . . . . .
H33A H 0.3368 0.3827 0.5228 0.067 Uiso 1 1 calc R U . . .
H33B H 0.4619 0.3032 0.5114 0.067 Uiso 1 1 calc R U . . .
H33C H 0.3620 0.2686 0.5849 0.067 Uiso 1 1 calc R U . . .
C34 C 0.2388(2) 0.5070(2) 0.11774(17) 0.0345(6) Uani 1 1 d . . . . .
H34A H 0.1660 0.4937 0.1486 0.041 Uiso 1 1 calc R U . . .
C35 C 0.2783(2) 0.4707(2) 0.02419(19) 0.0403(6) Uani 1 1 d . . . . .
H35A H 0.2902 0.3979 0.0382 0.060 Uiso 1 1 calc R U . . .
H35B H 0.3493 0.4834 -0.0080 0.060 Uiso 1 1 calc R U . . .
H35C H 0.2208 0.5074 -0.0178 0.060 Uiso 1 1 calc R U . . .
C36 C 0.2153(3) 0.6220(2) 0.0965(2) 0.0503(7) Uani 1 1 d . . . . .
H36A H 0.1614 0.6567 0.0512 0.075 Uiso 1 1 calc R U . . .
H36B H 0.2859 0.6369 0.0685 0.075 Uiso 1 1 calc R U . . .
H36C H 0.1835 0.6457 0.1565 0.075 Uiso 1 1 calc R U . . .
C37 C 0.04318(18) 0.31995(16) 0.56095(16) 0.0251(5) Uani 1 1 d . . . . .
C38 C -0.03959(19) 0.32160(16) 0.63865(17) 0.0261(5) Uani 1 1 d . . . . .
C39 C -0.0569(2) 0.22229(17) 0.67262(17) 0.0302(5) Uani 1 1 d . . . . .
C40 C 0.0189(2) 0.16448(18) 0.60734(19) 0.0360(6) Uani 1 1 d . . . . .
C41 C 0.0832(2) 0.22057(17) 0.53544(18) 0.0318(5) Uani 1 1 d . . . . .
C42 C 0.1552(2) 0.17324(19) 0.4647(2) 0.0400(6) Uani 1 1 d . . . . .
H42A H 0.1989 0.2078 0.4147 0.048 Uiso 1 1 calc R U . . .
C43 C 0.1645(3) 0.0721(2) 0.4661(2) 0.0545(8) Uani 1 1 d . . . . .
H43A H 0.2148 0.0404 0.4168 0.065 Uiso 1 1 calc R U . . .
C44 C 0.1030(3) 0.0198(2) 0.5365(2) 0.0577(9) Uani 1 1 d . . . . .
H44A H 0.1114 -0.0475 0.5358 0.069 Uiso 1 1 calc R U . . .
C45 C 0.0266(3) 0.0659(2) 0.6106(2) 0.0463(7) Uani 1 1 d . . . . .
C46 C -0.0466(3) 0.0231(2) 0.6861(2) 0.0476(7) Uani 1 1 d . . . . .
H46A H -0.0443 -0.0442 0.6922 0.057 Uiso 1 1 calc R U . . .
C47 C -0.1204(2) 0.0789(2) 0.7500(2) 0.0412(6) Uani 1 1 d . . . . .
H47A H -0.1683 0.0488 0.7999 0.049 Uiso 1 1 calc R U . . .
C48 C -0.1278(2) 0.18039(18) 0.74440(18) 0.0347(5) Uani 1 1 d . . . . .
H48A H -0.1804 0.2179 0.7890 0.042 Uiso 1 1 calc R U . . .
C1A C 0.4684(4) -0.1609(3) 0.1678(3) 0.0452(15) Uani 0.541(4) 1 d G U P A 1
C2A C 0.4056(4) -0.1596(4) 0.2593(4) 0.0658(18) Uani 0.541(4) 1 d G U P A 1
H2AA H 0.3520 -0.1946 0.2825 0.079 Uiso 0.541(4) 1 calc R U P A 1
C3A C 0.4213(4) -0.1071(4) 0.3167(3) 0.077(2) Uani 0.541(4) 1 d G U P A 1
H3AA H 0.3784 -0.1062 0.3792 0.093 Uiso 0.541(4) 1 calc R U P A 1
C4A C 0.4997(5) -0.0559(4) 0.2826(3) 0.070(2) Uani 0.541(4) 1 d G U P A 1
H4AA H 0.5104 -0.0200 0.3218 0.084 Uiso 0.541(4) 1 calc R U P A 1
C5A C 0.5625(4) -0.0571(3) 0.1911(3) 0.0507(18) Uani 0.541(4) 1 d G . P A 1
H5AA H 0.6161 -0.0221 0.1678 0.061 Uiso 0.541(4) 1 calc R U P A 1
C6A C 0.5468(3) -0.1097(3) 0.1337(2) 0.0315(11) Uani 0.541(4) 1 d G U P A 1
H6AA H 0.5897 -0.1105 0.0712 0.038 Uiso 0.541(4) 1 calc R U P A 1
C7A C 0.4555(7) -0.2188(5) 0.1048(7) 0.089(3) Uani 0.541(4) 1 d . . P A 1
H7AA H 0.4304 -0.2756 0.1450 0.133 Uiso 0.541(4) 1 calc R U P A 1
H7AB H 0.5283 -0.2448 0.0650 0.133 Uiso 0.541(4) 1 calc R U P A 1
H7AC H 0.3995 -0.1738 0.0633 0.133 Uiso 0.541(4) 1 calc R U P A 1
C8A C 0.2317(4) -0.0663(4) -0.1930(3) 0.0605(19) Uani 0.541(4) 1 d G U P A 1
C9A C 0.2693(4) -0.1391(3) -0.1125(4) 0.0748(19) Uani 0.541(4) 1 d G U P A 1
H9AA H 0.3341 -0.1967 -0.1200 0.090 Uiso 0.541(4) 1 calc R U P A 1
C10A C 0.2120(4) -0.1276(3) -0.0211(3) 0.0676(19) Uani 0.541(4) 1 d G U P A 1
H10B H 0.2377 -0.1773 0.0339 0.081 Uiso 0.541(4) 1 calc R U P A 1
C11A C 0.1172(4) -0.0433(4) -0.0102(3) 0.074(2) Uani 0.541(4) 1 d G . P A 1
H11B H 0.0780 -0.0355 0.0523 0.088 Uiso 0.541(4) 1 calc R U P A 1
C12A C 0.0795(4) 0.0295(3) -0.0906(3) 0.0656(18) Uani 0.541(4) 1 d G . P A 1
H12B H 0.0147 0.0871 -0.0831 0.079 Uiso 0.541(4) 1 calc R U P A 1
C13A C 0.1368(4) 0.0180(4) -0.1820(3) 0.058(2) Uani 0.541(4) 1 d G . P A 1
H13A H 0.1111 0.0678 -0.2370 0.070 Uiso 0.541(4) 1 calc R U P A 1
C14A C 0.2835(8) -0.0793(7) -0.2903(7) 0.090(2) Uani 0.541(4) 1 d . U P A 1
H14A H 0.3585 -0.1307 -0.2890 0.135 Uiso 0.541(4) 1 calc R U P A 1
H14B H 0.2906 -0.0149 -0.3312 0.135 Uiso 0.541(4) 1 calc R U P A 1
H14C H 0.2361 -0.1012 -0.3163 0.135 Uiso 0.541(4) 1 calc R U P A 1
C1B C 0.4434(7) -0.1176(7) 0.2688(5) 0.081(3) Uani 0.459(4) 1 d G U P A 2
C2B C 0.5166(8) -0.0651(8) 0.2607(6) 0.119(5) Uani 0.459(4) 1 d G U P A 2
H2BA H 0.5238 -0.0482 0.3157 0.143 Uiso 0.459(4) 1 calc R U P A 2
C3B C 0.5791(8) -0.0372(7) 0.1719(7) 0.106(5) Uani 0.459(4) 1 d G U P A 2
H3BA H 0.6291 -0.0013 0.1663 0.128 Uiso 0.459(4) 1 calc R U P A 2
C4B C 0.5685(6) -0.0619(6) 0.0914(5) 0.090(3) Uani 0.459(4) 1 d G U P A 2
H4BA H 0.6112 -0.0428 0.0307 0.108 Uiso 0.459(4) 1 calc R U P A 2
C5B C 0.4954(6) -0.1144(7) 0.0995(6) 0.098(3) Uani 0.459(4) 1 d G U P A 2
H5BA H 0.4881 -0.1313 0.0445 0.118 Uiso 0.459(4) 1 calc R U P A 2
C6B C 0.4328(6) -0.1423(7) 0.1882(6) 0.088(5) Uani 0.459(4) 1 d G . P A 2
H6BA H 0.3828 -0.1782 0.1938 0.105 Uiso 0.459(4) 1 calc R U P A 2
C7B C 0.3867(12) -0.1511(10) 0.3568(12) 0.131(6) Uani 0.459(4) 1 d . . P A 2
H7BA H 0.4126 -0.1377 0.4072 0.196 Uiso 0.459(4) 1 calc R U P A 2
H7BB H 0.4015 -0.2241 0.3677 0.196 Uiso 0.459(4) 1 calc R U P A 2
H7BC H 0.3055 -0.1153 0.3586 0.196 Uiso 0.459(4) 1 calc R U P A 2
C8B C 0.3491(4) -0.1755(3) -0.0813(4) 0.070(3) Uani 0.459(4) 1 d G . P A 2
C9B C 0.2643(5) -0.1092(4) -0.0299(3) 0.071(3) Uani 0.459(4) 1 d G . P A 2
H9BA H 0.2620 -0.1192 0.0371 0.086 Uiso 0.459(4) 1 calc R U P A 2
C10B C 0.1830(4) -0.0282(4) -0.0767(4) 0.074(3) Uani 0.459(4) 1 d G . P A 2
H10C H 0.1250 0.0171 -0.0416 0.089 Uiso 0.459(4) 1 calc R U P A 2
C11B C 0.1863(5) -0.0135(5) -0.1748(4) 0.070(3) Uani 0.459(4) 1 d G . P A 2
H11C H 0.1307 0.0419 -0.2067 0.084 Uiso 0.459(4) 1 calc R U P A 2
C12B C 0.2711(5) -0.0798(5) -0.2261(3) 0.074(3) Uani 0.459(4) 1 d G U P A 2
H12C H 0.2734 -0.0698 -0.2932 0.089 Uiso 0.459(4) 1 calc R U P A 2
C13B C 0.3524(4) -0.1608(4) -0.1794(4) 0.066(3) Uani 0.459(4) 1 d G . P A 2
H13B H 0.4104 -0.2061 -0.2145 0.079 Uiso 0.459(4) 1 calc R U P A 2
C14B C 0.4404(7) -0.2630(7) -0.0278(8) 0.087(3) Uani 0.459(4) 1 d . . P A 2
H14D H 0.4159 -0.2702 0.0417 0.130 Uiso 0.459(4) 1 calc R U P A 2
H14E H 0.5115 -0.2479 -0.0462 0.130 Uiso 0.459(4) 1 calc R U P A 2
H14F H 0.4515 -0.3263 -0.0451 0.130 Uiso 0.459(4) 1 calc R U P A 2

loop_
_atom_site_aniso_label
_atom_site_aniso_U_11
_atom_site_aniso_U_22
_atom_site_aniso_U_33
_atom_site_aniso_U_23
_atom_site_aniso_U_13
_atom_site_aniso_U_12
Ga1 0.02154(14) 0.01992(14) 0.02708(16) -0.00310(10) -0.00504(10) -0.00979(10)
O1 0.0228(7) 0.0187(7) 0.0279(8) -0.0015(6) -0.0030(6) -0.0092(6)
O2 0.0271(8) 0.0220(8) 0.0272(8) -0.0061(6) 0.0006(6) -0.0122(6)
N1 0.0218(9) 0.0217(9) 0.0344(10) -0.0055(8) -0.0053(8) -0.0096(7)
N2 0.0208(9) 0.0217(9) 0.0244(9) -0.0035(7) -0.0027(7) -0.0088(7)
C1 0.0271(11) 0.0224(11) 0.0313(12) -0.0024(9) -0.0064(9) -0.0139(9)
C2 0.0273(11) 0.0213(11) 0.0288(12) -0.0015(9) -0.0048(9) -0.0115(9)
C3 0.0351(12) 0.0234(11) 0.0260(11) -0.0024(9) -0.0049(9) -0.0140(10)
C4 0.0353(12) 0.0221(11) 0.0282(12) -0.0020(9) -0.0052(9) -0.0139(9)
C5 0.0336(12) 0.0222(11) 0.0316(12) -0.0041(9) -0.0055(10) -0.0146(9)
C6 0.0344(13) 0.0317(13) 0.0403(14) -0.0067(11) -0.0065(11) -0.0183(10)
C7 0.0452(15) 0.0356(14) 0.0398(14) -0.0045(11) -0.0116(11) -0.0263(12)
C8 0.0540(16) 0.0298(13) 0.0318(13) -0.0046(10) -0.0081(11) -0.0246(12)
C9 0.0456(14) 0.0221(11) 0.0272(12) -0.0006(9) -0.0061(10) -0.0171(10)
C10 0.0536(16) 0.0251(12) 0.0303(13) -0.0068(10) -0.0066(11) -0.0142(11)
C11 0.0425(14) 0.0295(13) 0.0344(14) -0.0087(11) -0.0050(11) -0.0052(11)
C12 0.0317(12) 0.0307(12) 0.0326(13) -0.0085(10) -0.0047(10) -0.0080(10)
C13 0.0248(11) 0.0264(11) 0.0372(13) -0.0113(10) -0.0098(9) -0.0110(9)
C14 0.0252(11) 0.0280(12) 0.0445(14) -0.0112(10) -0.0078(10) -0.0111(9)
C15 0.0254(12) 0.0424(15) 0.0464(15) -0.0114(12) -0.0047(10) -0.0188(11)
C16 0.0263(12) 0.0455(15) 0.0503(16) -0.0135(12) -0.0139(11) -0.0114(11)
C17 0.0308(12) 0.0360(14) 0.0430(14) -0.0075(11) -0.0147(11) -0.0086(11)
C18 0.0257(11) 0.0314(12) 0.0369(13) -0.0105(10) -0.0087(10) -0.0104(10)
C19 0.0240(11) 0.0304(13) 0.0480(15) -0.0052(11) -0.0055(10) -0.0128(10)
C20 0.0565(18) 0.0283(14) 0.068(2) -0.0078(13) -0.0062(15) -0.0156(13)
C21 0.0391(14) 0.0356(14) 0.0467(16) -0.0009(12) -0.0045(12) -0.0125(12)
C22 0.0312(12) 0.0316(13) 0.0358(13) -0.0032(10) -0.0126(10) -0.0148(10)
C23 0.0512(16) 0.0409(15) 0.0348(14) -0.0028(11) -0.0097(12) -0.0239(13)
C24 0.0409(14) 0.0332(14) 0.0586(18) -0.0105(12) -0.0127(13) -0.0150(11)
C25 0.0234(11) 0.0316(12) 0.0289(12) -0.0092(9) -0.0033(9) -0.0127(9)
C26 0.0284(12) 0.0354(13) 0.0316(12) -0.0116(10) -0.0047(10) -0.0098(10)
C27 0.0302(13) 0.0653(19) 0.0418(15) -0.0157(14) -0.0107(11) -0.0172(13)
C28 0.0358(15) 0.104(3) 0.0434(16) -0.0146(17) -0.0018(12) -0.0451(17)
C29 0.0440(16) 0.085(2) 0.0315(14) -0.0037(14) -0.0023(12) -0.0474(16)
C30 0.0337(13) 0.0459(15) 0.0298(12) -0.0083(11) -0.0049(10) -0.0244(11)
C31 0.0308(12) 0.0282(12) 0.0356(13) -0.0066(10) -0.0089(10) -0.0007(10)
C32 0.0441(15) 0.0354(15) 0.0555(18) -0.0150(13) -0.0118(13) 0.0007(12)
C33 0.0557(17) 0.0386(15) 0.0369(15) -0.0076(12) -0.0149(13) -0.0077(13)
C34 0.0396(13) 0.0453(15) 0.0265(12) -0.0014(10) -0.0078(10) -0.0261(12)
C35 0.0466(15) 0.0502(16) 0.0339(14) -0.0071(12) -0.0110(12) -0.0254(13)
C36 0.081(2) 0.0459(17) 0.0356(15) -0.0023(12) -0.0162(14) -0.0337(16)
C37 0.0258(11) 0.0178(10) 0.0300(12) -0.0013(9) -0.0062(9) -0.0072(9)
C38 0.0271(11) 0.0203(11) 0.0320(12) -0.0031(9) -0.0060(9) -0.0102(9)
C39 0.0331(12) 0.0222(11) 0.0347(13) -0.0023(9) -0.0054(10) -0.0115(10)
C40 0.0436(14) 0.0232(12) 0.0377(14) -0.0046(10) 0.0008(11) -0.0134(11)
C41 0.0345(13) 0.0193(11) 0.0374(13) -0.0019(10) -0.0022(10) -0.0097(10)
C42 0.0442(15) 0.0252(13) 0.0430(15) -0.0066(11) 0.0036(12) -0.0104(11)
C43 0.068(2) 0.0238(13) 0.0585(19) -0.0138(13) 0.0139(16) -0.0119(13)
C44 0.078(2) 0.0224(13) 0.065(2) -0.0162(13) 0.0160(17) -0.0211(14)
C45 0.0603(18) 0.0242(13) 0.0503(17) -0.0055(12) 0.0042(14) -0.0197(13)
C46 0.0679(19) 0.0255(13) 0.0495(17) -0.0042(12) 0.0023(14) -0.0259(13)
C47 0.0508(16) 0.0318(14) 0.0406(15) 0.0008(11) -0.0010(12) -0.0241(12)
C48 0.0401(14) 0.0295(13) 0.0349(13) -0.0056(10) -0.0009(11) -0.0161(11)
C1A 0.035(3) 0.037(3) 0.054(3) 0.010(3) -0.021(3) -0.008(3)
C2A 0.029(3) 0.071(4) 0.067(4) 0.030(3) -0.006(3) -0.019(3)
C3A 0.069(5) 0.067(5) 0.036(4) 0.010(3) 0.007(3) 0.019(3)
C4A 0.098(6) 0.026(3) 0.068(4) -0.003(3) -0.048(4) 0.017(3)
C5A 0.048(4) 0.026(3) 0.073(5) -0.009(3) -0.036(3) 0.009(3)
C6A 0.028(2) 0.028(2) 0.034(2) 0.0050(19) -0.0088(17) -0.0098(19)
C7A 0.097(6) 0.054(4) 0.140(7) -0.009(4) -0.087(6) -0.018(4)
C8A 0.056(5) 0.047(4) 0.078(3) -0.014(4) -0.023(4) -0.007(4)
C9A 0.079(5) 0.066(4) 0.098(4) -0.008(3) -0.046(4) -0.032(4)
C10A 0.067(5) 0.058(4) 0.084(3) 0.014(3) -0.035(4) -0.035(4)
C11A 0.099(6) 0.059(4) 0.077(5) -0.017(4) -0.024(4) -0.035(4)
C12A 0.072(4) 0.054(4) 0.083(5) -0.023(3) -0.027(4) -0.019(3)
C13A 0.082(6) 0.048(5) 0.046(4) -0.002(3) -0.014(4) -0.027(4)
C14A 0.078(5) 0.091(6) 0.091(3) -0.023(5) -0.008(5) -0.018(5)
C1B 0.048(5) 0.090(6) 0.063(6) 0.015(5) -0.016(4) 0.004(4)
C2B 0.128(9) 0.113(9) 0.136(9) -0.024(7) -0.060(7) -0.040(7)
C3B 0.116(8) 0.093(8) 0.119(8) -0.031(6) -0.052(7) -0.016(6)
C4B 0.065(5) 0.096(7) 0.111(7) -0.044(6) -0.017(5) -0.013(5)
C5B 0.069(5) 0.106(7) 0.127(8) -0.055(6) -0.005(6) -0.021(5)
C6B 0.055(6) 0.107(10) 0.124(11) -0.068(9) -0.011(7) -0.021(6)
C7B 0.112(10) 0.101(10) 0.179(15) 0.014(10) -0.074(11) -0.037(8)
C8B 0.054(4) 0.036(4) 0.087(6) 0.003(4) 0.026(4) -0.015(3)
C9B 0.062(5) 0.056(5) 0.071(6) 0.000(4) 0.012(4) -0.018(4)
C10B 0.064(5) 0.049(4) 0.065(5) -0.002(4) 0.028(4) -0.002(4)
C11B 0.058(7) 0.032(5) 0.109(8) -0.012(5) -0.012(5) -0.006(5)
C12B 0.069(6) 0.100(7) 0.079(6) -0.057(5) 0.016(5) -0.044(5)
C13B 0.031(3) 0.055(4) 0.122(8) -0.054(5) 0.027(4) -0.026(3)
C14B 0.064(5) 0.071(6) 0.114(8) -0.015(5) 0.006(5) -0.026(5)

loop_
_atom_type_symbol
_atom_type_description
_atom_type_scat_dispersion_real
_atom_type_scat_dispersion_imag
_atom_type_scat_source
C C 0.0033 0.0016 'International Tables Vol C Tables 4.2.6.8 and 6.1.1.4'
H H 0.0000 0.0000 'International Tables Vol C Tables 4.2.6.8 and 6.1.1.4'
N N 0.0061 0.0033 'International Tables Vol C Tables 4.2.6.8 and 6.1.1.4'
O O 0.0106 0.0060 'International Tables Vol C Tables 4.2.6.8 and 6.1.1.4'
Ga Ga 0.2307 1.6083 'International Tables Vol C Tables 4.2.6.8 and 6.1.1.4'

loop_
_geom_angle_atom_site_label_1
_geom_angle_atom_site_label_2
_geom_angle_atom_site_label_3
_geom_angle
_geom_angle_site_symmetry_1
_geom_angle_site_symmetry_3
O2 Ga1 O1 127.28(6) 2_566 .
O2 Ga1 N1 120.35(7) 2_566 .
O1 Ga1 N1 111.34(7) . .
O2 Ga1 N2 91.75(7) 2_566 .
O1 Ga1 N2 101.66(7) . .
N1 Ga1 N2 86.14(7) . .
O2 Ga1 O1 82.91(6) 2_566 2_566
O1 Ga1 O1 77.16(6) . 2_566
N1 Ga1 O1 101.70(7) . 2_566
N2 Ga1 O1 171.99(6) . 2_566
C37 O1 Ga1 123.38(13) . .
C37 O1 Ga1 103.44(12) . 2_566
Ga1 O1 Ga1 102.84(6) . 2_566
C38 O2 Ga1 114.03(13) . 2_566
C1 N1 C13 116.58(18) . .
C1 N1 Ga1 108.74(14) . .
C13 N1 Ga1 132.40(14) . .
C2 N2 C25 121.16(18) . .
C2 N2 Ga1 107.80(14) . .
C25 N2 Ga1 128.19(14) . .
N1 C1 C2 119.52(19) . .
N1 C1 C5 132.7(2) . .
C2 C1 C5 107.75(19) . .
N2 C2 C1 117.6(2) . .
N2 C2 C3 133.9(2) . .
C1 C2 C3 108.44(19) . .
C12 C3 C4 118.8(2) . .
C12 C3 C2 135.2(2) . .
C4 C3 C2 105.90(19) . .
C9 C4 C3 124.0(2) . .
C9 C4 C5 123.9(2) . .
C3 C4 C5 112.1(2) . .
C6 C5 C4 118.4(2) . .
C6 C5 C1 135.9(2) . .
C4 C5 C1 105.73(19) . .
C5 C6 C7 118.3(2) . .
C8 C7 C6 123.1(2) . .
C7 C8 C9 120.0(2) . .
C4 C9 C10 115.9(2) . .
C4 C9 C8 116.2(2) . .
C10 C9 C8 127.9(2) . .
C11 C10 C9 121.1(2) . .
C10 C11 C12 122.1(2) . .
C3 C12 C11 118.0(2) . .
C18 C13 C14 122.2(2) . .
C18 C13 N1 117.52(19) . .
C14 C13 N1 120.2(2) . .
C15 C14 C13 117.1(2) . .
C15 C14 C19 120.5(2) . .
C13 C14 C19 122.4(2) . .
C16 C15 C14 121.6(2) . .
C17 C16 C15 120.1(2) . .
C16 C17 C18 120.9(2) . .
C13 C18 C17 118.0(2) . .
C13 C18 C22 122.7(2) . .
C17 C18 C22 119.3(2) . .
C14 C19 C21 111.9(2) . .
C14 C19 C20 112.0(2) . .
C21 C19 C20 110.0(2) . .
C23 C22 C24 111.0(2) . .
C23 C22 C18 111.25(19) . .
C24 C22 C18 111.9(2) . .
C26 C25 C30 121.2(2) . .
C26 C25 N2 120.1(2) . .
C30 C25 N2 118.7(2) . .
C27 C26 C25 118.4(2) . .
C27 C26 C31 118.7(2) . .
C25 C26 C31 122.9(2) . .
C28 C27 C26 121.2(2) . .
C29 C28 C27 119.7(2) . .
C28 C29 C30 121.6(3) . .
C29 C30 C25 118.0(2) . .
C29 C30 C34 117.4(2) . .
C25 C30 C34 124.6(2) . .
C26 C31 C33 113.3(2) . .
C26 C31 C32 110.1(2) . .
C33 C31 C32 110.3(2) . .
C35 C34 C30 112.6(2) . .
C35 C34 C36 110.0(2) . .
C30 C34 C36 110.9(2) . .
C38 C37 O1 116.55(19) . .
C38 C37 C41 109.73(19) . .
O1 C37 C41 133.7(2) . .
O2 C38 C37 122.97(19) . .
O2 C38 C39 127.2(2) . .
C37 C38 C39 109.7(2) . .
C48 C39 C40 119.2(2) . .
C48 C39 C38 136.1(2) . .
C40 C39 C38 104.7(2) . .
C45 C40 C39 123.8(2) . .
C45 C40 C41 124.3(2) . .
C39 C40 C41 111.9(2) . .
C42 C41 C40 116.7(2) . .
C42 C41 C37 139.3(2) . .
C40 C41 C37 103.9(2) . .
C41 C42 C43 120.2(2) . .
C44 C43 C42 121.8(3) . .
C43 C44 C45 120.1(3) . .
C40 C45 C44 116.9(2) . .
C40 C45 C46 116.4(3) . .
C44 C45 C46 126.6(3) . .
C47 C46 C45 120.1(2) . .
C46 C47 C48 122.5(2) . .
C39 C48 C47 118.1(2) . .
C2A C1A C6A 120.0 . .
C2A C1A C7A 121.4(5) . .
C6A C1A C7A 118.6(5) . .
C3A C2A C1A 120.0 . .
C2A C3A C4A 120.0 . .
C3A C4A C5A 120.0 . .
C6A C5A C4A 120.0 . .
C5A C6A C1A 120.0 . .
C9A C8A C13A 120.0 . .
C9A C8A C14A 121.8(5) . .
C13A C8A C14A 118.0(5) . .
C10A C9A C8A 120.0 . .
C11A C10A C9A 120.0 . .
C10A C11A C12A 120.0 . .
C13A C12A C11A 120.0 . .
C12A C13A C8A 120.0 . .
C7B C1B C2B 120.5(9) . .
C7B C1B C6B 119.3(9) . .
C2B C1B C6B 120.0 . .
C1B C2B C3B 120.0 . .
C4B C3B C2B 120.0 . .
C3B C4B C5B 120.0 . .
C6B C5B C4B 120.0 . .
C5B C6B C1B 120.0 . .
C9B C8B C13B 120.0 . .
C9B C8B C14B 118.7(6) . .
C13B C8B C14B 121.2(5) . .
C8B C9B C10B 120.0 . .
C9B C10B C11B 120.0 . .
C12B C11B C10B 120.0 . .
C11B C12B C13B 120.0 . .
C12B C13B C8B 120.0 . .

loop_
_geom_bond_atom_site_label_1
_geom_bond_atom_site_label_2
_geom_bond_distance
_geom_bond_site_symmetry_2
Ga1 O2 1.8514(15) 2_566
Ga1 O1 1.8979(15) .
Ga1 N1 1.9572(18) .
Ga1 N2 2.0230(18) .
Ga1 O1 2.2247(15) 2_566
O1 C37 1.394(2) .
O1 Ga1 2.2247(15) 2_566
O2 C38 1.341(3) .
O2 Ga1 1.8514(14) 2_566
N1 C1 1.333(3) .
N1 C13 1.452(3) .
N2 C2 1.330(3) .
N2 C25 1.443(3) .
C1 C2 1.444(3) .
C1 C5 1.474(3) .
C2 C3 1.462(3) .
C3 C12 1.373(3) .
C3 C4 1.420(3) .
C4 C9 1.396(3) .
C4 C5 1.421(3) .
C5 C6 1.383(3) .
C6 C7 1.415(3) .
C7 C8 1.375(4) .
C8 C9 1.424(4) .
C9 C10 1.412(4) .
C10 C11 1.373(4) .
C11 C12 1.432(4) .
C13 C18 1.396(3) .
C13 C14 1.404(3) .
C14 C15 1.395(3) .
C14 C19 1.518(3) .
C15 C16 1.378(4) .
C16 C17 1.378(4) .
C17 C18 1.398(3) .
C18 C22 1.530(3) .
C19 C21 1.530(4) .
C19 C20 1.533(4) .
C22 C23 1.527(4) .
C22 C24 1.529(3) .
C25 C26 1.402(3) .
C25 C30 1.410(3) .
C26 C27 1.396(3) .
C26 C31 1.520(3) .
C27 C28 1.388(4) .
C28 C29 1.374(4) .
C29 C30 1.399(3) .
C30 C34 1.527(3) .
C31 C33 1.525(4) .
C31 C32 1.542(3) .
C34 C35 1.523(4) .
C34 C36 1.538(4) .
C37 C38 1.356(3) .
C37 C41 1.475(3) .
C38 C39 1.470(3) .
C39 C48 1.374(3) .
C39 C40 1.409(4) .
C40 C45 1.393(3) .
C40 C41 1.429(3) .
C41 C42 1.374(4) .
C42 C43 1.430(4) .
C43 C44 1.365(4) .
C44 C45 1.420(4) .
C45 C46 1.424(4) .
C46 C47 1.372(4) .
C47 C48 1.428(3) .
C1A C2A 1.3900 .
C1A C6A 1.3900 .
C1A C7A 1.501(8) .
C2A C3A 1.3900 .
C3A C4A 1.3900 .
C4A C5A 1.3900 .
C5A C6A 1.3900 .
C8A C9A 1.3900 .
C8A C13A 1.3900 .
C8A C14A 1.459(10) .
C9A C10A 1.3900 .
C10A C11A 1.3900 .
C11A C12A 1.3900 .
C12A C13A 1.3900 .
C1B C7B 1.370(17) .
C1B C2B 1.3900 .
C1B C6B 1.3900 .
C2B C3B 1.3900 .
C3B C4B 1.3900 .
C4B C5B 1.3900 .
C5B C6B 1.3900 .
C8B C9B 1.3900 .
C8B C13B 1.3900 .
C8B C14B 1.546(10) .
C9B C10B 1.3900 .
C10B C11B 1.3900 .
C11B C12B 1.3900 .
C12B C13B 1.3900 .
